data_4504215
loop_
_publ_author_name
'Cunha-Silva, Lu\'is'
'Ahmad, Ruksanna'
'Carr, Michael J.'
'Franken, Andreas'
'Kennedy, John D.'
'Hardie, Michaele J.'

_publ_section_title
;
 One-Dimensional Coordination Polymers with Phenyl-carbaborane
 Anions:&#x00A0; Ag(I)/4,4&#x2018;-Bipyridine and
 2,3-Bis-(2-pyridyl)pyrazine Complexes
;
_journal_issue 4
_journal_name_full 'Crystal Growth &amp; Design'
_journal_page_first 658
_journal_paper_doi 10.1021/cg070048p
_journal_volume 7
_journal_year 2007
_chemical_formula_sum 'C58 H63 Ag2 B22 Br2 N13'
_chemical_formula_weight 1555.59
_chemical_name_systematic
; 
 [tri(2,3-bis(2-pyridyl)pyrazine)disilver(I)](1-(4-bromophenyl)-closo-1-monocarbadodecaborane) acetonitrile clathrate
;
_space_group_IT_number 2
_symmetry_cell_setting triclinic
_symmetry_space_group_name_Hall '-P 1'
_symmetry_space_group_name_H-M 'P -1'
_atom_sites_solution_hydrogens geom
_atom_sites_solution_primary direct
_atom_sites_solution_secondary difmap
_audit_creation_method SHELXL-97
_cell_angle_alpha 98.978(1)
_cell_angle_beta 92.003(1)
_cell_angle_gamma 106.649(1)
_cell_formula_units_Z 2
_cell_length_a 12.2071(1)
_cell_length_b 12.8065(1)
_cell_length_c 23.8761(3)
_cell_measurement_temperature 150(2)
_cell_volume 3519.73(6)
_computing_structure_refinement 'SHELXL-97 (Sheldrick, 1997)'
_computing_structure_solution 'SHELXS-97 (Sheldrick, 1990)'
_diffrn_ambient_temperature 150(2)
_diffrn_measured_fraction_theta_full 0.976
_diffrn_measured_fraction_theta_max 0.976
_diffrn_measurement_device_type CCD
_diffrn_radiation_monochromator graphite
_diffrn_radiation_source 'fine-focus sealed tube'
_diffrn_radiation_type MoK\a
_diffrn_radiation_wavelength 0.71073
_diffrn_reflns_av_R_equivalents 0.0973
_diffrn_reflns_av_sigmaI/netI 0.0866
_diffrn_reflns_limit_h_max 16
_diffrn_reflns_limit_h_min -16
_diffrn_reflns_limit_k_max 16
_diffrn_reflns_limit_k_min -16
_diffrn_reflns_limit_l_max 31
_diffrn_reflns_limit_l_min -31
_diffrn_reflns_number 62897
_diffrn_reflns_theta_full 28.35
_diffrn_reflns_theta_max 28.35
_diffrn_reflns_theta_min 2.60
_exptl_absorpt_coefficient_mu 1.740
_exptl_absorpt_correction_T_max 0.9660
_exptl_absorpt_correction_T_min 0.5974
_exptl_absorpt_correction_type multi-scan
_exptl_crystal_density_diffrn 1.468
_exptl_crystal_density_method 'not measured'
_exptl_crystal_F_000 1552
_exptl_crystal_size_max 0.33
_exptl_crystal_size_mid 0.14
_exptl_crystal_size_min 0.02
_refine_diff_density_max 1.600
_refine_diff_density_min -1.155
_refine_diff_density_rms 0.119
_refine_ls_extinction_method none
_refine_ls_goodness_of_fit_ref 1.020
_refine_ls_hydrogen_treatment noref
_refine_ls_matrix_type full
_refine_ls_number_parameters 878
_refine_ls_number_reflns 17162
_refine_ls_number_restraints 0
_refine_ls_restrained_S_all 1.020
_refine_ls_R_factor_all 0.0958
_refine_ls_R_factor_gt 0.0535
_refine_ls_shift/su_max 0.002
_refine_ls_shift/su_mean 0.000
_refine_ls_structure_factor_coef Fsqd
_refine_ls_weighting_details 'calc w=1/[\s^2^(Fo^2^)+(0.0780P)^2^+0.0000P] where P=(Fo^2^+2Fc^2^)/3'
_refine_ls_weighting_scheme calc
_refine_ls_wR_factor_gt 0.1240
_refine_ls_wR_factor_ref 0.1441
_reflns_number_gt 11439
_reflns_number_total 17162
_reflns_threshold_expression >2sigma(I)
_cod_data_source_file cg070048psi20070116_115359.cif
_cod_data_source_block c:\_complex_5
_cod_depositor_comments
;
The following automatic conversions were performed:

'_symmetry_cell_setting' value 'Triclinic' changed to 'triclinic'
according to /home/saulius/struct/CIF-dictionaries/cif_core.dic
dictionary named 'cif_core.dic' version 2.4.1 from
2010-06-29.

'_exptl_absorpt_correction_type' value 'multiscan'
changed to 'multi-scan' according to
/home/saulius/struct/CIF-dictionaries/cif_core.dic dictionary named
'cif_core.dic' version 2.4.1 from 2010-06-29.

Automatic conversion script
Id: cif_fix_values 1715 2011-07-08 13:25:40Z adriana 
;
_cod_original_sg_symbol_H-M P-1
_cod_database_code 4504215

loop_
_symmetry_equiv_pos_as_xyz
'x, y, z'
'-x, -y, -z'

loop_
_atom_site_label
_atom_site_type_symbol
_atom_site_fract_x
_atom_site_fract_y
_atom_site_fract_z
_atom_site_U_iso_or_equiv
_atom_site_adp_type
_atom_site_occupancy
_atom_site_symmetry_multiplicity
_atom_site_calc_flag
_atom_site_refinement_flags
Ag1 Ag 0.36909(2) 0.48571(2) 0.408466(11) 0.02634(9) Uani 1 1 d .
Br1 Br 0.38104(6) 0.93648(5) 0.33122(2) 0.0744(2) Uani 1 1 d .
N1 N 0.5761(3) 0.6438(3) -0.03461(13) 0.0281(7) Uani 1 1 d .
C1 C 0.5424(4) 0.7162(3) -0.06020(19) 0.0400(10) Uani 1 1 d .
H1 H 0.5138 0.6943 -0.0991 0.048 Uiso 1 1 calc R
B1 B -0.0121(3) 0.8061(3) 0.54604(19) 0.0263(9) Uani 1 1 d .
H1A H -0.0699 0.7962 0.5069 0.032 Uiso 1 1 calc R
Ag2 Ag 0.38485(2) 0.51337(2) 0.088211(12) 0.02946(9) Uani 1 1 d .
Br2 Br -0.31180(4) 1.14724(4) 0.14374(2) 0.04267(12) Uani 1 1 d .
N2 N 0.6880(3) 0.5166(3) 0.00888(13) 0.0280(7) Uani 1 1 d .
C2 C 0.5467(4) 0.8207(4) -0.0336(2) 0.0486(12) Uani 1 1 d .
H2 H 0.5210 0.8694 -0.0534 0.058 Uiso 1 1 calc R
B2 B 0.0793(4) 0.9384(3) 0.5803(2) 0.0290(10) Uani 1 1 d .
H2A H 0.0814 1.0157 0.5634 0.035 Uiso 1 1 calc R
N3 N 0.7112(3) 0.5163(3) 0.12511(14) 0.0295(7) Uani 1 1 d .
C3 C 0.5891(4) 0.8527(4) 0.0224(2) 0.0488(12) Uani 1 1 d .
H3 H 0.5918 0.9237 0.0424 0.059 Uiso 1 1 calc R
B3 B 0.2058(4) 0.9188(4) 0.61068(19) 0.0306(10) Uani 1 1 d .
H3A H 0.2911 0.9833 0.6141 0.037 Uiso 1 1 calc R
C11 C 0.7025(3) 0.7253(3) 0.19455(16) 0.0311(9) Uani 1 1 d .
H11 H 0.7798 0.7237 0.1972 0.037 Uiso 1 1 calc R
C4 C 0.6279(4) 0.7804(3) 0.04940(18) 0.0356(9) Uani 1 1 d .
H4 H 0.6613 0.8028 0.0875 0.043 Uiso 1 1 calc R
B4 B 0.1917(4) 0.7744(4) 0.59508(19) 0.0297(10) Uani 1 1 d .
H4A H 0.2681 0.7437 0.5880 0.036 Uiso 1 1 calc R
N5 N 0.2143(3) 0.4325(2) 0.12828(13) 0.0263(7) Uani 1 1 d .
C5 C 0.6177(3) 0.6749(3) 0.02024(15) 0.0232(7) Uani 1 1 d .
B5 B 0.0578(4) 0.7057(3) 0.5555(2) 0.0284(9) Uani 1 1 d .
H5 H 0.0461 0.6301 0.5225 0.034 Uiso 1 1 calc R
N6 N 0.4145(3) 0.4316(3) 0.19138(14) 0.0331(8) Uani 1 1 d .
C6 C 0.6563(3) 0.5907(3) 0.04620(15) 0.0220(7) Uani 1 1 d .
B6 B 0.0948(4) 0.9362(4) 0.6541(2) 0.0331(10) Uani 1 1 d .
H6 H 0.1067 1.0124 0.6868 0.040 Uiso 1 1 calc R
N7 N 0.4451(3) 0.5425(3) 0.30376(13) 0.0308(7) Uani 1 1 d .
C7 C 0.7321(4) 0.4451(4) 0.03001(17) 0.0363(10) Uani 1 1 d .
H7 H 0.7539 0.3911 0.0046 0.044 Uiso 1 1 calc R
B7 B 0.1660(4) 0.8343(4) 0.6632(2) 0.0329(10) Uani 1 1 d .
H7A H 0.2251 0.8429 0.7017 0.039 Uiso 1 1 calc R
N8 N 0.2406(2) 0.5460(2) 0.35498(13) 0.0255(7) Uani 1 1 d .
C8 C 0.7464(3) 0.4477(3) 0.08685(17) 0.0351(9) Uani 1 1 d .
H8 H 0.7830 0.3987 0.1000 0.042 Uiso 1 1 calc R
B8 B 0.0741(4) 0.7029(4) 0.62931(19) 0.0315(10) Uani 1 1 d .
H8A H 0.0721 0.6251 0.6456 0.038 Uiso 1 1 calc R
N9 N 0.3954(2) 0.3269(2) 0.36103(13) 0.0256(7) Uani 1 1 d .
C9 C 0.6653(3) 0.5873(3) 0.10444(15) 0.0225(7) Uani 1 1 d .
B9 B -0.0517(4) 0.7232(3) 0.59920(19) 0.0295(10) Uani 1 1 d .
H9 H -0.1369 0.6585 0.5956 0.035 Uiso 1 1 calc R
N10 N 0.6864(3) 0.4408(2) 0.37893(13) 0.0258(7) Uani 1 1 d .
C10 C 0.6267(3) 0.6608(3) 0.14940(15) 0.0233(8) Uani 1 1 d .
B10 B -0.0393(4) 0.8676(3) 0.6147(2) 0.0303(10) Uani 1 1 d .
H10 H -0.1159 0.8983 0.6212 0.036 Uiso 1 1 calc R
N11 N 0.6735(2) 0.4628(2) 0.49613(13) 0.0245(7) Uani 1 1 d .
N14 N 0.5149(3) 0.6574(3) 0.14430(13) 0.0279(7) Uani 1 1 d .
B11 B 0.0144(4) 0.8040(4) 0.66593(19) 0.0290(9) Uani 1 1 d .
H11A H -0.0270 0.7929 0.7066 0.035 Uiso 1 1 calc R
N12 N 0.5220(2) 0.6323(2) 0.45790(13) 0.0233(6) Uani 1 1 d .
C12 C 0.4792(4) 0.7233(3) 0.18443(18) 0.0382(10) Uani 1 1 d .
H12 H 0.4014 0.7232 0.1812 0.046 Uiso 1 1 calc R
B12 B 0.1671(4) 0.9268(4) 0.1535(2) 0.0323(10) Uani 1 1 d .
H12A H 0.1939 1.0058 0.1851 0.039 Uiso 1 1 calc R
N13 N 0.8265(4) 0.6570(6) 0.3065(3) 0.0820(19) Uani 1 1 d .
C13 C 0.5508(4) 0.7912(4) 0.23038(19) 0.0446(11) Uani 1 1 d .
H13 H 0.5225 0.8367 0.2579 0.054 Uiso 1 1 calc R
B13 B 0.1597(4) 0.9266(4) 0.0785(2) 0.0312(10) Uani 1 1 d .
H13A H 0.1818 1.0053 0.0607 0.037 Uiso 1 1 calc R
C14 C 0.6645(4) 0.7918(3) 0.23554(18) 0.0398(10) Uani 1 1 d .
H14 H 0.7152 0.8372 0.2667 0.048 Uiso 1 1 calc R
B14 B 0.0466(4) 0.8088(4) 0.04654(18) 0.0289(10) Uani 1 1 d .
H14A H -0.0064 0.8098 0.0074 0.035 Uiso 1 1 calc R
C15 C 0.1154(3) 0.3903(3) 0.09513(17) 0.0313(9) Uani 1 1 d .
H15 H 0.1146 0.4009 0.0566 0.038 Uiso 1 1 calc R
B15 B -0.0157(4) 0.7370(3) 0.1012(2) 0.0311(10) Uani 1 1 d .
H15A H -0.1094 0.6912 0.0982 0.037 Uiso 1 1 calc R
C16 C 0.0141(3) 0.3317(3) 0.11475(18) 0.0364(10) Uani 1 1 d .
H16 H -0.0547 0.3031 0.0903 0.044 Uiso 1 1 calc R
B16 B 0.0598(4) 0.8087(4) 0.16686(19) 0.0323(10) Uani 1 1 d .
H16A H 0.0161 0.8096 0.2073 0.039 Uiso 1 1 calc R
C17 C 0.0160(3) 0.3160(3) 0.17059(19) 0.0400(10) Uani 1 1 d .
H17 H -0.0516 0.2749 0.1849 0.048 Uiso 1 1 calc R
B17 B 0.2665(4) 0.8792(4) 0.1100(2) 0.0371(11) Uani 1 1 d .
H17A H 0.3598 0.9262 0.1129 0.044 Uiso 1 1 calc R
C18 C 0.1162(3) 0.3603(3) 0.20561(18) 0.0365(10) Uani 1 1 d .
H18 H 0.1182 0.3524 0.2445 0.044 Uiso 1 1 calc R
B18 B 0.1895(4) 0.8062(4) 0.0442(2) 0.0331(10) Uani 1 1 d .
H18A H 0.2323 0.8049 0.0034 0.040 Uiso 1 1 calc R
C19 C 0.2147(3) 0.4170(3) 0.18239(15) 0.0251(8) Uani 1 1 d .
B19 B 0.0813(4) 0.6891(4) 0.05811(19) 0.0305(10) Uani 1 1 d .
H19 H 0.0524 0.6101 0.0265 0.037 Uiso 1 1 calc R
C20 C 0.3282(3) 0.4589(3) 0.21736(16) 0.0270(8) Uani 1 1 d .
B20 B 0.0895(4) 0.6890(4) 0.1326(2) 0.0323(10) Uani 1 1 d .
H20 H 0.0662 0.6101 0.1502 0.039 Uiso 1 1 calc R
C21 C 0.5139(3) 0.4589(4) 0.22234(18) 0.0395(10) Uani 1 1 d .
H21 H 0.5772 0.4416 0.2053 0.047 Uiso 1 1 calc R
B21 B 0.2040(4) 0.8067(4) 0.1651(2) 0.0345(11) Uani 1 1 d .
H21A H 0.2567 0.8064 0.2044 0.041 Uiso 1 1 calc R
C22 C 0.5292(3) 0.5114(4) 0.27815(17) 0.0370(10) Uani 1 1 d .
H22 H 0.6012 0.5258 0.2990 0.044 Uiso 1 1 calc R
B22 B 0.2178(4) 0.7316(4) 0.09766(18) 0.0291(9) Uani 1 1 d .
H22A H 0.2792 0.6811 0.0925 0.035 Uiso 1 1 calc R
C23 C 0.3444(3) 0.5178(3) 0.27262(15) 0.0249(8) Uani 1 1 d .
C24 C 0.2553(3) 0.5609(3) 0.30125(16) 0.0251(8) Uani 1 1 d .
C25 C 0.1954(3) 0.6174(3) 0.27336(17) 0.0311(9) Uani 1 1 d .
H25 H 0.2092 0.6282 0.2354 0.037 Uiso 1 1 calc R
C26 C 0.1155(3) 0.6578(3) 0.30170(19) 0.0375(10) Uani 1 1 d .
H26 H 0.0739 0.6975 0.2837 0.045 Uiso 1 1 calc R
C27 C 0.0969(3) 0.6399(3) 0.35637(18) 0.0338(9) Uani 1 1 d .
H27 H 0.0410 0.6653 0.3764 0.041 Uiso 1 1 calc R
C28 C 0.1610(3) 0.5842(3) 0.38144(17) 0.0307(9) Uani 1 1 d .
H28 H 0.1483 0.5723 0.4193 0.037 Uiso 1 1 calc R
C29 C 0.3125(4) 0.2666(3) 0.32071(17) 0.0362(10) Uani 1 1 d .
H29 H 0.2377 0.2747 0.3232 0.043 Uiso 1 1 calc R
C30 C 0.3310(4) 0.1938(4) 0.27606(19) 0.0469(12) Uani 1 1 d .
H30 H 0.2699 0.1520 0.2485 0.056 Uiso 1 1 calc R
C31 C 0.4399(4) 0.1821(3) 0.27180(18) 0.0439(11) Uani 1 1 d .
H31 H 0.4555 0.1338 0.2408 0.053 Uiso 1 1 calc R
C32 C 0.5249(4) 0.2419(3) 0.31339(16) 0.0325(9) Uani 1 1 d .
H32 H 0.5999 0.2340 0.3120 0.039 Uiso 1 1 calc R
C33 C 0.5004(3) 0.3136(3) 0.35732(15) 0.0243(8) Uani 1 1 d .
C34 C 0.5922(3) 0.3831(3) 0.40106(15) 0.0216(7) Uani 1 1 d .
C35 C 0.7722(3) 0.5073(3) 0.41564(16) 0.0288(8) Uani 1 1 d .
H35 H 0.8406 0.5470 0.4013 0.035 Uiso 1 1 calc R
C36 C 0.7650(3) 0.5203(3) 0.47327(16) 0.0290(8) Uani 1 1 d .
H36 H 0.8267 0.5714 0.4976 0.035 Uiso 1 1 calc R
C37 C 0.5868(3) 0.3906(3) 0.46041(15) 0.0205(7) Uani 1 1 d .
C38 C 0.6041(3) 0.6894(3) 0.42945(17) 0.0306(9) Uani 1 1 d .
H38 H 0.6139 0.6567 0.3921 0.037 Uiso 1 1 calc R
C39 C 0.6756(4) 0.7938(3) 0.45173(18) 0.0371(10) Uani 1 1 d .
H39 H 0.7339 0.8318 0.4305 0.045 Uiso 1 1 calc R
C40 C 0.6600(4) 0.8411(3) 0.5053(2) 0.0446(11) Uani 1 1 d .
H40 H 0.7072 0.9131 0.5216 0.054 Uiso 1 1 calc R
C41 C 0.5753(3) 0.7834(3) 0.53542(17) 0.0320(9) Uani 1 1 d .
H41 H 0.5632 0.8158 0.5724 0.038 Uiso 1 1 calc R
C42 C 0.5082(3) 0.6777(3) 0.51112(15) 0.0211(7) Uani 1 1 d .
C43 C 0.1357(3) 0.8383(3) 0.54770(16) 0.0241(8) Uani 1 1 d .
C44 C 0.1929(3) 0.8577(3) 0.49374(16) 0.0279(8) Uani 1 1 d .
C45 C 0.1390(4) 0.8844(3) 0.44848(17) 0.0322(9) Uani 1 1 d .
H45 H 0.0626 0.8878 0.4507 0.039 Uiso 1 1 calc R
C46 C 0.1944(4) 0.9066(3) 0.39946(18) 0.0372(10) Uani 1 1 d .
H46 H 0.1563 0.9248 0.3687 0.045 Uiso 1 1 calc R
C47 C 0.3037(4) 0.9015(3) 0.39661(19) 0.0420(11) Uani 1 1 d .
C48 C 0.3612(4) 0.8752(4) 0.4401(2) 0.0518(13) Uani 1 1 d .
H48 H 0.4378 0.8724 0.4372 0.062 Uiso 1 1 calc R
C49 C 0.3050(4) 0.8527(4) 0.4888(2) 0.0459(11) Uani 1 1 d .
H49 H 0.3437 0.8337 0.5191 0.055 Uiso 1 1 calc R
C50 C 0.0386(3) 0.8798(3) 0.11340(15) 0.0234(7) Uani 1 1 d .
C51 C -0.0452(3) 0.9473(3) 0.12098(15) 0.0242(8) Uani 1 1 d .
C52 C -0.0866(3) 0.9839(3) 0.07519(16) 0.0299(8) Uani 1 1 d .
H52 H -0.0609 0.9671 0.0387 0.036 Uiso 1 1 calc R
C53 C -0.1641(3) 1.0441(3) 0.08131(17) 0.0324(9) Uani 1 1 d .
H53 H -0.1907 1.0694 0.0496 0.039 Uiso 1 1 calc R
C54 C -0.2026(3) 1.0671(3) 0.13441(17) 0.0295(8) Uani 1 1 d .
C55 C -0.1610(4) 1.0338(3) 0.18056(17) 0.0362(10) Uani 1 1 d .
H55 H -0.1868 1.0511 0.2170 0.043 Uiso 1 1 calc R
C56 C -0.0818(4) 0.9752(3) 0.17423(16) 0.0337(9) Uani 1 1 d .
H56 H -0.0522 0.9539 0.2065 0.040 Uiso 1 1 calc R
C57 C 0.8331(5) 0.5775(8) 0.2813(3) 0.072(2) Uani 1 1 d .
C58 C 0.8404(6) 0.4729(7) 0.2492(3) 0.088(2) Uani 1 1 d .
H58A H 0.7832 0.4111 0.2610 0.18(5) Uiso 1 1 calc R
H58B H 0.9173 0.4662 0.2565 0.16(4) Uiso 1 1 calc R
H58C H 0.8255 0.4716 0.2084 0.35(9) Uiso 1 1 calc R

loop_
_atom_site_aniso_label
_atom_site_aniso_U_11
_atom_site_aniso_U_22
_atom_site_aniso_U_33
_atom_site_aniso_U_23
_atom_site_aniso_U_13
_atom_site_aniso_U_12
Ag1 0.02296(16) 0.03342(16) 0.02049(15) 0.00180(11) -0.00123(11) 0.00682(12)
Br1 0.1087(5) 0.0682(4) 0.0534(3) 0.0205(3) 0.0517(3) 0.0266(3)
N1 0.0275(17) 0.0327(17) 0.0264(17) 0.0052(14) -0.0008(13) 0.0130(14)
C1 0.046(3) 0.041(2) 0.034(2) 0.0089(19) -0.009(2) 0.015(2)
B1 0.018(2) 0.029(2) 0.030(2) 0.0052(18) -0.0004(17) 0.0043(17)
Ag2 0.02307(16) 0.04244(18) 0.02108(15) 0.00199(12) 0.00080(11) 0.00887(13)
Br2 0.0391(2) 0.0454(2) 0.0515(3) 0.0049(2) 0.0035(2) 0.0271(2)
N2 0.0259(17) 0.0381(18) 0.0224(16) 0.0019(14) 0.0034(13) 0.0148(14)
C2 0.059(3) 0.038(2) 0.052(3) 0.012(2) -0.018(2) 0.020(2)
B2 0.024(2) 0.025(2) 0.040(3) 0.0096(19) 0.0063(19) 0.0077(18)
N3 0.0227(16) 0.0395(18) 0.0309(18) 0.0105(15) 0.0044(14) 0.0138(14)
C3 0.062(3) 0.032(2) 0.052(3) 0.003(2) -0.013(2) 0.018(2)
B3 0.021(2) 0.034(2) 0.033(2) 0.0009(19) -0.0012(18) 0.0037(18)
C11 0.024(2) 0.043(2) 0.027(2) 0.0019(17) -0.0005(16) 0.0113(17)
C4 0.041(2) 0.029(2) 0.033(2) 0.0020(17) -0.0116(18) 0.0077(18)
B4 0.027(2) 0.035(2) 0.031(2) 0.0113(19) 0.0034(19) 0.0135(19)
N5 0.0223(16) 0.0352(17) 0.0211(16) 0.0049(13) 0.0007(13) 0.0084(13)
C5 0.0173(17) 0.0274(18) 0.0255(19) 0.0066(15) 0.0022(14) 0.0063(14)
B5 0.033(2) 0.021(2) 0.033(2) 0.0097(18) 0.0068(19) 0.0083(18)
N6 0.0281(18) 0.052(2) 0.0240(17) 0.0115(15) 0.0054(14) 0.0168(16)
C6 0.0138(17) 0.0268(18) 0.0247(19) 0.0047(15) 0.0031(14) 0.0048(14)
B6 0.024(2) 0.031(2) 0.040(3) 0.000(2) 0.008(2) 0.0035(19)
N7 0.0203(16) 0.050(2) 0.0236(17) 0.0137(15) -0.0007(13) 0.0085(14)
C7 0.039(2) 0.050(2) 0.030(2) 0.0032(19) 0.0071(18) 0.030(2)
B7 0.024(2) 0.046(3) 0.029(2) 0.007(2) 0.0021(18) 0.011(2)
N8 0.0189(15) 0.0315(16) 0.0246(16) 0.0057(13) 0.0004(13) 0.0049(13)
C8 0.040(2) 0.046(2) 0.033(2) 0.0132(19) 0.0098(18) 0.029(2)
B8 0.034(3) 0.036(2) 0.028(2) 0.0132(19) 0.0070(19) 0.012(2)
N9 0.0206(16) 0.0284(16) 0.0237(16) 0.0022(13) -0.0022(12) 0.0023(13)
C9 0.0132(17) 0.0301(18) 0.0250(19) 0.0043(15) 0.0020(14) 0.0079(14)
B9 0.031(2) 0.024(2) 0.034(2) 0.0081(18) 0.0050(19) 0.0055(18)
N10 0.0224(16) 0.0291(16) 0.0264(17) 0.0059(13) 0.0037(13) 0.0076(13)
C10 0.0222(19) 0.0289(18) 0.0207(18) 0.0047(15) 0.0031(14) 0.0101(15)
B10 0.025(2) 0.030(2) 0.038(3) 0.0057(19) 0.0081(19) 0.0105(18)
N11 0.0222(16) 0.0262(15) 0.0233(16) 0.0036(13) 0.0002(13) 0.0051(13)
N14 0.0214(16) 0.0364(17) 0.0267(17) -0.0014(14) 0.0013(13) 0.0135(14)
B11 0.026(2) 0.032(2) 0.028(2) 0.0068(18) 0.0069(18) 0.0059(18)
N12 0.0210(15) 0.0242(15) 0.0239(16) 0.0059(12) 0.0015(12) 0.0045(12)
C12 0.030(2) 0.051(3) 0.038(2) -0.003(2) 0.0041(18) 0.023(2)
B12 0.034(3) 0.030(2) 0.031(2) -0.0028(19) -0.010(2) 0.012(2)
N13 0.038(3) 0.130(5) 0.097(5) 0.073(4) 0.010(3) 0.026(3)
C13 0.048(3) 0.052(3) 0.035(2) -0.010(2) 0.004(2) 0.024(2)
B13 0.026(2) 0.033(2) 0.036(3) 0.012(2) 0.0064(19) 0.0085(19)
C14 0.041(2) 0.044(2) 0.028(2) -0.0101(18) -0.0075(19) 0.012(2)
B14 0.036(2) 0.035(2) 0.020(2) 0.0000(18) -0.0016(18) 0.021(2)
C15 0.028(2) 0.038(2) 0.027(2) 0.0043(17) -0.0023(16) 0.0089(17)
B15 0.029(2) 0.024(2) 0.042(3) 0.0067(19) 0.002(2) 0.0094(18)
C16 0.024(2) 0.038(2) 0.039(2) -0.0020(19) -0.0075(18) 0.0017(17)
B16 0.041(3) 0.039(2) 0.023(2) 0.0061(19) 0.005(2) 0.022(2)
C17 0.022(2) 0.043(2) 0.046(3) 0.008(2) 0.0034(19) -0.0034(18)
B17 0.025(2) 0.036(2) 0.049(3) 0.005(2) 0.001(2) 0.010(2)
C18 0.030(2) 0.043(2) 0.031(2) 0.0144(18) 0.0001(18) -0.0001(18)
B18 0.035(3) 0.046(3) 0.028(2) 0.012(2) 0.008(2) 0.024(2)
C19 0.0219(19) 0.0299(19) 0.0217(18) 0.0048(15) 0.0002(15) 0.0049(15)
B19 0.036(3) 0.030(2) 0.026(2) -0.0055(18) -0.0076(19) 0.017(2)
C20 0.0213(19) 0.036(2) 0.0250(19) 0.0138(16) 0.0003(15) 0.0069(16)
B20 0.038(3) 0.032(2) 0.035(3) 0.013(2) 0.006(2) 0.019(2)
C21 0.026(2) 0.071(3) 0.032(2) 0.022(2) 0.0101(18) 0.024(2)
B21 0.039(3) 0.044(3) 0.026(2) -0.001(2) -0.005(2) 0.026(2)
C22 0.021(2) 0.065(3) 0.031(2) 0.020(2) 0.0057(17) 0.0152(19)
B22 0.029(2) 0.036(2) 0.025(2) 0.0013(19) -0.0024(18) 0.0186(19)
C23 0.0196(18) 0.037(2) 0.0206(18) 0.0162(16) 0.0022(14) 0.0061(16)
C24 0.0192(18) 0.0258(18) 0.027(2) 0.0063(15) -0.0035(15) 0.0019(15)
C25 0.023(2) 0.035(2) 0.037(2) 0.0167(18) 0.0010(17) 0.0050(16)
C26 0.028(2) 0.034(2) 0.052(3) 0.014(2) 0.0006(19) 0.0097(18)
C27 0.023(2) 0.030(2) 0.046(3) 0.0062(18) 0.0018(18) 0.0052(16)
C28 0.026(2) 0.032(2) 0.031(2) 0.0035(17) 0.0064(16) 0.0053(16)
C29 0.031(2) 0.036(2) 0.030(2) -0.0030(17) -0.0044(17) -0.0016(18)
C30 0.048(3) 0.043(2) 0.033(2) -0.009(2) -0.012(2) -0.003(2)
C31 0.061(3) 0.037(2) 0.028(2) -0.0069(18) 0.005(2) 0.012(2)
C32 0.040(2) 0.029(2) 0.026(2) -0.0002(16) 0.0042(17) 0.0091(18)
C33 0.0235(19) 0.0217(17) 0.0264(19) 0.0048(15) 0.0003(15) 0.0041(15)
C34 0.0228(18) 0.0196(16) 0.0235(18) 0.0035(14) 0.0026(14) 0.0079(14)
C35 0.0178(18) 0.036(2) 0.031(2) 0.0093(17) 0.0025(16) 0.0039(16)
C36 0.0217(19) 0.033(2) 0.029(2) 0.0091(16) 0.0001(16) 0.0018(16)
C37 0.0204(18) 0.0207(16) 0.0224(18) 0.0030(14) 0.0016(14) 0.0095(14)
C38 0.026(2) 0.036(2) 0.028(2) 0.0080(17) 0.0059(16) 0.0051(17)
C39 0.037(2) 0.031(2) 0.037(2) 0.0103(18) 0.0093(19) -0.0034(18)
C40 0.050(3) 0.024(2) 0.048(3) 0.0058(19) 0.008(2) -0.0077(19)
C41 0.039(2) 0.0254(19) 0.027(2) -0.0008(16) 0.0046(17) 0.0031(17)
C42 0.0227(18) 0.0194(16) 0.0242(18) 0.0052(14) 0.0014(14) 0.0105(14)
C43 0.0212(18) 0.0223(17) 0.030(2) 0.0085(15) 0.0028(15) 0.0058(14)
C44 0.034(2) 0.0233(18) 0.031(2) 0.0087(16) 0.0079(17) 0.0122(16)
C45 0.037(2) 0.0258(19) 0.034(2) 0.0042(17) 0.0026(18) 0.0104(17)
C46 0.060(3) 0.0233(19) 0.031(2) 0.0038(16) 0.006(2) 0.0156(19)
C47 0.062(3) 0.029(2) 0.035(2) 0.0061(18) 0.023(2) 0.010(2)
C48 0.042(3) 0.063(3) 0.055(3) 0.015(3) 0.029(2) 0.017(2)
C49 0.037(3) 0.062(3) 0.049(3) 0.020(2) 0.019(2) 0.022(2)
C50 0.0262(19) 0.0255(18) 0.0197(18) 0.0027(14) 0.0002(15) 0.0106(15)
C51 0.028(2) 0.0210(17) 0.0240(19) 0.0027(14) 0.0000(15) 0.0084(15)
C52 0.036(2) 0.034(2) 0.026(2) 0.0105(16) 0.0076(17) 0.0160(17)
C53 0.034(2) 0.035(2) 0.035(2) 0.0119(17) 0.0035(18) 0.0158(18)
C54 0.028(2) 0.0245(18) 0.038(2) 0.0040(16) 0.0033(17) 0.0118(16)
C55 0.048(3) 0.041(2) 0.027(2) 0.0022(18) 0.0035(18) 0.027(2)
C56 0.049(3) 0.037(2) 0.022(2) 0.0047(16) 0.0016(18) 0.0250(19)
C57 0.022(3) 0.138(7) 0.070(5) 0.068(5) 0.005(3) 0.021(4)
C58 0.059(4) 0.147(7) 0.062(4) 0.022(5) -0.012(3) 0.039(5)

loop_
_atom_type_symbol
_atom_type_description
_atom_type_scat_dispersion_real
_atom_type_scat_dispersion_imag
_atom_type_scat_source
C C 0.0033 0.0016 'International Tables Vol C Tables 4.2.6.8 and 6.1.1.4'
H H 0.0000 0.0000 'International Tables Vol C Tables 4.2.6.8 and 6.1.1.4'
B B 0.0013 0.0007 'International Tables Vol C Tables 4.2.6.8 and 6.1.1.4'
Br Br -0.2901 2.4595 'International Tables Vol C Tables 4.2.6.8 and 6.1.1.4'
Ag Ag -0.8971 1.1015 'International Tables Vol C Tables 4.2.6.8 and 6.1.1.4'
N N 0.0061 0.0033 'International Tables Vol C Tables 4.2.6.8 and 6.1.1.4'

loop_
_geom_angle_atom_site_label_1
_geom_angle_atom_site_label_2
_geom_angle_atom_site_label_3
_geom_angle
_geom_angle_site_symmetry_1
_geom_angle_site_symmetry_3
N9 Ag1 N12 122.33(10) . .
N9 Ag1 N8 111.05(10) . .
N12 Ag1 N8 113.08(10) . .
N9 Ag1 N11 132.18(11) . 2_666
N12 Ag1 N11 69.52(10) . 2_666
N8 Ag1 N11 102.47(10) . 2_666
C1 N1 C5 118.3(3) . .
C1 N1 Ag2 121.4(3) . 2_665
C5 N1 Ag2 118.0(2) . 2_665
N1 C1 C2 123.9(4) . .
C43 B1 B5 59.4(2) . .
C43 B1 B9 105.3(3) . .
B5 B1 B9 59.8(2) . .
C43 B1 B10 104.8(3) . .
B5 B1 B10 108.1(3) . .
B9 B1 B10 60.3(2) . .
C43 B1 B2 58.4(2) . .
B5 B1 B2 107.9(3) . .
B9 B1 B2 107.7(3) . .
B10 B1 B2 59.5(2) . .
N14 Ag2 N5 116.54(10) . .
N14 Ag2 N2 132.70(11) . 2_665
N5 Ag2 N2 99.40(10) . 2_665
N14 Ag2 N1 125.91(10) . 2_665
N5 Ag2 N1 102.38(10) . 2_665
N2 Ag2 N1 68.94(10) 2_665 2_665
C7 N2 C6 117.5(3) . .
C7 N2 Ag2 122.4(2) . 2_665
C6 N2 Ag2 117.7(2) . 2_665
C3 C2 C1 118.0(4) . .
C43 B2 B6 105.6(3) . .
C43 B2 B10 105.8(3) . .
B6 B2 B10 60.0(3) . .
C43 B2 B3 59.0(2) . .
B6 B2 B3 60.0(3) . .
B10 B2 B3 108.2(3) . .
C43 B2 B1 59.0(2) . .
B6 B2 B1 108.1(3) . .
B10 B2 B1 60.2(2) . .
B3 B2 B1 108.1(3) . .
C8 N3 C9 116.2(3) . .
C2 C3 C4 119.3(4) . .
C43 B3 B7 105.2(3) . .
C43 B3 B6 105.1(3) . .
B7 B3 B6 60.8(3) . .
C43 B3 B2 58.7(2) . .
B7 B3 B2 108.3(3) . .
B6 B3 B2 59.7(3) . .
C43 B3 B4 58.8(2) . .
B7 B3 B4 59.5(3) . .
B6 B3 B4 107.8(3) . .
B2 B3 B4 107.4(3) . .
C14 C11 C10 119.2(4) . .
C3 C4 C5 119.4(4) . .
C43 B4 B7 105.6(3) . .
C43 B4 B8 106.0(3) . .
B7 B4 B8 60.6(3) . .
C43 B4 B5 59.4(2) . .
B7 B4 B5 108.6(3) . .
B8 B4 B5 60.1(2) . .
C43 B4 B3 58.9(2) . .
B7 B4 B3 59.9(3) . .
B8 B4 B3 108.4(3) . .
B5 B4 B3 108.4(3) . .
C19 N5 C15 118.2(3) . .
C19 N5 Ag2 121.6(2) . .
C15 N5 Ag2 119.8(2) . .
N1 C5 C4 121.1(3) . .
N1 C5 C6 115.7(3) . .
C4 C5 C6 123.1(3) . .
C43 B5 B9 105.3(3) . .
C43 B5 B1 59.1(2) . .
B9 B5 B1 60.1(2) . .
C43 B5 B8 105.3(3) . .
B9 B5 B8 60.2(3) . .
B1 B5 B8 108.5(3) . .
C43 B5 B4 58.9(2) . .
B9 B5 B4 107.9(3) . .
B1 B5 B4 108.2(3) . .
B8 B5 B4 59.8(3) . .
C21 N6 C20 116.2(3) . .
N2 C6 C9 119.7(3) . .
N2 C6 C5 114.9(3) . .
C9 C6 C5 125.3(3) . .
B11 B6 B2 108.0(3) . .
B11 B6 B10 60.1(2) . .
B2 B6 B10 60.1(3) . .
B11 B6 B3 107.9(3) . .
B2 B6 B3 60.3(3) . .
B10 B6 B3 108.5(3) . .
B11 B6 B7 60.1(3) . .
B2 B6 B7 107.6(3) . .
B10 B6 B7 108.1(3) . .
B3 B6 B7 59.5(3) . .
C22 N7 C23 116.6(3) . .
N2 C7 C8 121.6(4) . .
B4 B7 B3 60.6(2) . .
B4 B7 B8 59.8(3) . .
B3 B7 B8 108.4(3) . .
B4 B7 B11 107.7(3) . .
B3 B7 B11 107.3(3) . .
B8 B7 B11 60.2(2) . .
B4 B7 B6 107.9(3) . .
B3 B7 B6 59.7(3) . .
B8 B7 B6 107.6(3) . .
B11 B7 B6 59.2(2) . .
C24 N8 C28 117.6(3) . .
C24 N8 Ag1 122.3(2) . .
C28 N8 Ag1 119.2(3) . .
N3 C8 C7 122.6(4) . .
B4 B8 B5 60.1(2) . .
B4 B8 B9 107.7(3) . .
B5 B8 B9 59.7(3) . .
B4 B8 B7 59.6(2) . .
B5 B8 B7 107.9(3) . .
B9 B8 B7 108.1(3) . .
B4 B8 B11 107.3(3) . .
B5 B8 B11 107.6(3) . .
B9 B8 B11 60.0(3) . .
B7 B8 B11 60.0(2) . .
C29 N9 C33 117.9(3) . .
C29 N9 Ag1 116.0(3) . .
C33 N9 Ag1 121.8(2) . .
N3 C9 C6 122.0(3) . .
N3 C9 C10 113.4(3) . .
C6 C9 C10 124.5(3) . .
B5 B9 B1 60.1(2) . .
B5 B9 B8 60.1(3) . .
B1 B9 B8 108.4(3) . .
B5 B9 B11 108.1(3) . .
B1 B9 B11 107.9(3) . .
B8 B9 B11 60.4(3) . .
B5 B9 B10 108.3(3) . .
B1 B9 B10 60.3(2) . .
B8 B9 B10 108.4(3) . .
B11 B9 B10 59.6(2) . .
C35 N10 C34 117.1(3) . .
N14 C10 C11 122.9(3) . .
N14 C10 C9 116.7(3) . .
C11 C10 C9 120.4(3) . .
B6 B10 B11 59.8(3) . .
B6 B10 B2 59.9(3) . .
B11 B10 B2 107.5(3) . .
B6 B10 B9 107.8(3) . .
B11 B10 B9 60.0(2) . .
B2 B10 B9 107.5(3) . .
B6 B10 B1 108.0(3) . .
B11 B10 B1 107.5(3) . .
B2 B10 B1 60.3(2) . .
B9 B10 B1 59.4(2) . .
C36 N11 C37 117.9(3) . .
C36 N11 Ag1 123.1(2) . 2_666
C37 N11 Ag1 116.8(2) . 2_666
C12 N14 C10 117.2(3) . .
C12 N14 Ag2 119.7(3) . .
C10 N14 Ag2 120.5(2) . .
B6 B11 B10 60.1(3) . .
B6 B11 B9 108.3(3) . .
B10 B11 B9 60.4(2) . .
B6 B11 B7 60.8(3) . .
B10 B11 B7 108.7(3) . .
B9 B11 B7 107.6(3) . .
B6 B11 B8 108.6(3) . .
B10 B11 B8 108.3(3) . .
B9 B11 B8 59.6(2) . .
B7 B11 B8 59.8(3) . .
C38 N12 C42 118.8(3) . .
C38 N12 Ag1 120.1(2) . .
C42 N12 Ag1 118.2(2) . .
N14 C12 C13 122.9(4) . .
C50 B12 B16 59.6(2) . .
C50 B12 B21 105.9(3) . .
B16 B12 B21 59.7(3) . .
C50 B12 B13 59.1(2) . .
B16 B12 B13 108.2(3) . .
B21 B12 B13 107.8(3) . .
C50 B12 B17 105.3(3) . .
B16 B12 B17 107.8(3) . .
B21 B12 B17 60.2(3) . .
B13 B12 B17 59.4(3) . .
C14 C13 C12 119.0(4) . .
C50 B13 B18 105.5(3) . .
C50 B13 B14 59.3(2) . .
B18 B13 B14 59.5(2) . .
C50 B13 B17 105.4(3) . .
B18 B13 B17 60.1(3) . .
B14 B13 B17 107.7(3) . .
C50 B13 B12 58.1(2) . .
B18 B13 B12 108.1(3) . .
B14 B13 B12 107.3(3) . .
B17 B13 B12 60.6(3) . .
C11 C14 C13 118.7(4) . .
C50 B14 B18 105.7(3) . .
C50 B14 B19 105.7(3) . .
B18 B14 B19 60.6(3) . .
C50 B14 B13 59.0(2) . .
B18 B14 B13 60.2(3) . .
B19 B14 B13 108.7(3) . .
C50 B14 B15 59.1(2) . .
B18 B14 B15 108.6(3) . .
B19 B14 B15 60.0(3) . .
B13 B14 B15 108.3(3) . .
N5 C15 C16 122.8(4) . .
C50 B15 B16 59.4(2) . .
C50 B15 B20 105.7(3) . .
B16 B15 B20 59.8(3) . .
C50 B15 B19 105.3(3) . .
B16 B15 B19 108.1(3) . .
B20 B15 B19 60.3(3) . .
C50 B15 B14 59.0(2) . .
B16 B15 B14 108.2(3) . .
B20 B15 B14 107.9(3) . .
B19 B15 B14 59.5(2) . .
C17 C16 C15 118.3(4) . .
C50 B16 B20 105.9(3) . .
C50 B16 B15 59.3(2) . .
B20 B16 B15 60.1(3) . .
C50 B16 B21 105.2(3) . .
B20 B16 B21 60.7(3) . .
B15 B16 B21 108.5(3) . .
C50 B16 B12 58.2(2) . .
B20 B16 B12 108.8(3) . .
B15 B16 B12 107.9(3) . .
B21 B16 B12 60.3(3) . .
C18 C17 C16 119.9(4) . .
B18 B17 B13 59.7(3) . .
B18 B17 B22 60.3(3) . .
B13 B17 B22 107.9(3) . .
B18 B17 B21 107.7(3) . .
B13 B17 B21 107.7(3) . .
B22 B17 B21 59.7(3) . .
B18 B17 B12 107.4(3) . .
B13 B17 B12 60.0(3) . .
B22 B17 B12 107.2(3) . .
B21 B17 B12 59.4(3) . .
C17 C18 C19 118.2(4) . .
B14 B18 B13 60.3(2) . .
B14 B18 B19 59.8(3) . .
B13 B18 B19 108.2(3) . .
B14 B18 B17 108.3(3) . .
B13 B18 B17 60.2(3) . .
B19 B18 B17 108.1(3) . .
B14 B18 B22 107.9(3) . .
B13 B18 B22 108.1(3) . .
B19 B18 B22 60.0(2) . .
B17 B18 B22 60.1(3) . .
N5 C19 C18 122.5(3) . .
N5 C19 C20 117.0(3) . .
C18 C19 C20 120.4(3) . .
B14 B19 B15 60.5(2) . .
B14 B19 B18 59.6(3) . .
B15 B19 B18 108.1(3) . .
B14 B19 B20 108.2(3) . .
B15 B19 B20 59.7(3) . .
B18 B19 B20 108.5(3) . .
B14 B19 B22 108.0(3) . .
B15 B19 B22 108.0(3) . .
B18 B19 B22 60.4(3) . .
B20 B19 B22 60.2(3) . .
N6 C20 C23 121.6(3) . .
N6 C20 C19 114.2(3) . .
C23 C20 C19 124.2(3) . .
B16 B20 B15 60.1(2) . .
B16 B20 B19 108.0(3) . .
B15 B20 B19 60.0(3) . .
B16 B20 B21 59.9(3) . .
B15 B20 B21 107.9(3) . .
B19 B20 B21 107.8(3) . .
B16 B20 B22 108.0(3) . .
B15 B20 B22 108.1(3) . .
B19 B20 B22 60.0(3) . .
B21 B20 B22 59.9(3) . .
N6 C21 C22 122.6(4) . .
B16 B21 B12 60.0(3) . .
B16 B21 B22 107.8(3) . .
B12 B21 B22 108.1(3) . .
B16 B21 B20 59.4(3) . .
B12 B21 B20 107.6(3) . .
B22 B21 B20 60.1(3) . .
B16 B21 B17 108.3(3) . .
B12 B21 B17 60.4(3) . .
B22 B21 B17 59.9(3) . .
B20 B21 B17 107.9(3) . .
N7 C22 C21 121.6(4) . .
B19 B22 B21 107.7(3) . .
B19 B22 B17 107.6(3) . .
B21 B22 B17 60.4(3) . .
B19 B22 B20 59.8(3) . .
B21 B22 B20 60.0(3) . .
B17 B22 B20 108.2(3) . .
B19 B22 B18 59.7(3) . .
B21 B22 B18 107.8(3) . .
B17 B22 B18 59.7(3) . .
B20 B22 B18 107.6(3) . .
N7 C23 C20 121.1(3) . .
N7 C23 C24 115.0(3) . .
C20 C23 C24 123.8(3) . .
N8 C24 C25 122.7(3) . .
N8 C24 C23 116.7(3) . .
C25 C24 C23 120.5(3) . .
C26 C25 C24 118.7(4) . .
C27 C26 C25 119.2(4) . .
C26 C27 C28 118.6(4) . .
N8 C28 C27 123.1(4) . .
N9 C29 C30 122.8(4) . .
C29 C30 C31 119.1(4) . .
C32 C31 C30 118.6(4) . .
C31 C32 C33 119.4(4) . .
N9 C33 C32 122.2(3) . .
N9 C33 C34 117.4(3) . .
C32 C33 C34 120.3(3) . .
N10 C34 C37 121.1(3) . .
N10 C34 C33 113.4(3) . .
C37 C34 C33 125.5(3) . .
N10 C35 C36 122.2(3) . .
N11 C36 C35 121.7(3) . .
N11 C37 C34 119.8(3) . .
N11 C37 C42 115.1(3) . 2_666
C34 C37 C42 125.1(3) . 2_666
N12 C38 C39 123.1(4) . .
C40 C39 C38 118.1(4) . .
C39 C40 C41 119.7(4) . .
C40 C41 C42 119.3(4) . .
N12 C42 C41 120.9(3) . .
N12 C42 C37 115.5(3) . 2_666
C41 C42 C37 123.5(3) . 2_666
C44 C43 B2 117.4(3) . .
C44 C43 B4 119.4(3) . .
B2 C43 B4 113.3(3) . .
C44 C43 B3 117.5(3) . .
B2 C43 B3 62.3(2) . .
B4 C43 B3 62.3(3) . .
C44 C43 B1 118.9(3) . .
B2 C43 B1 62.5(2) . .
B4 C43 B1 112.5(3) . .
B3 C43 B1 113.6(3) . .
C44 C43 B5 120.2(3) . .
B2 C43 B5 113.0(3) . .
B4 C43 B5 61.7(2) . .
B3 C43 B5 113.1(3) . .
B1 C43 B5 61.5(2) . .
C45 C44 C49 117.6(4) . .
C45 C44 C43 122.0(3) . .
C49 C44 C43 120.3(4) . .
C44 C45 C46 121.6(4) . .
C47 C46 C45 118.8(4) . .
C46 C47 C48 122.2(4) . .
C46 C47 Br1 118.9(4) . .
C48 C47 Br1 118.9(4) . .
C47 C48 C49 118.6(4) . .
C44 C49 C48 121.2(5) . .
C51 C50 B12 118.8(3) . .
C51 C50 B13 119.3(3) . .
B12 C50 B13 62.9(3) . .
C51 C50 B14 119.2(3) . .
B12 C50 B14 113.2(3) . .
B13 C50 B14 61.7(2) . .
C51 C50 B15 118.3(3) . .
B12 C50 B15 112.8(3) . .
B13 C50 B15 112.9(3) . .
B14 C50 B15 61.9(2) . .
C51 C50 B16 118.5(3) . .
B12 C50 B16 62.2(3) . .
B13 C50 B16 113.4(3) . .
B14 C50 B16 112.1(3) . .
B15 C50 B16 61.3(2) . .
C52 C51 C56 118.1(3) . .
C52 C51 C50 121.1(3) . .
C56 C51 C50 120.8(3) . .
C53 C52 C51 121.7(4) . .
C52 C53 C54 118.9(4) . .
C55 C54 C53 120.4(4) . .
C55 C54 Br2 119.7(3) . .
C53 C54 Br2 119.8(3) . .
C54 C55 C56 120.2(4) . .
C55 C56 C51 120.5(4) . .
N13 C57 C58 179.1(8) . .

loop_
_geom_bond_atom_site_label_1
_geom_bond_atom_site_label_2
_geom_bond_distance
_geom_bond_site_symmetry_2
Ag1 N9 2.281(3) .
Ag1 N12 2.355(3) .
Ag1 N8 2.356(3) .
Ag1 N11 2.388(3) 2_666
Br1 C47 1.900(4) .
N1 C1 1.334(5) .
N1 C5 1.344(5) .
N1 Ag2 2.389(3) 2_665
C1 C2 1.375(6) .
B1 C43 1.729(5) .
B1 B5 1.772(6) .
B1 B9 1.772(6) .
B1 B10 1.790(6) .
B1 B2 1.790(6) .
Ag2 N14 2.263(3) .
Ag2 N5 2.353(3) .
Ag2 N2 2.387(3) 2_665
Ag2 N1 2.389(3) 2_665
Br2 C54 1.901(4) .
N2 C7 1.338(5) .
N2 C6 1.347(4) .
N2 Ag2 2.387(3) 2_665
C2 C3 1.373(6) .
B2 C43 1.718(5) .
B2 B6 1.772(7) .
B2 B10 1.776(6) .
B2 B3 1.782(6) .
N3 C8 1.336(5) .
N3 C9 1.340(5) .
C3 C4 1.383(6) .
B3 C43 1.725(6) .
B3 B7 1.773(6) .
B3 B6 1.777(6) .
B3 B4 1.785(6) .
C11 C14 1.377(5) .
C11 C10 1.384(5) .
C4 C5 1.390(5) .
B4 C43 1.724(6) .
B4 B7 1.765(6) .
B4 B8 1.769(6) .
B4 B5 1.774(6) .
N5 C19 1.337(5) .
N5 C15 1.343(5) .
C5 C6 1.500(5) .
B5 C43 1.735(5) .
B5 B9 1.767(6) .
B5 B8 1.773(6) .
N6 C21 1.325(5) .
N6 C20 1.345(5) .
C6 C9 1.399(5) .
B6 B11 1.769(6) .
B6 B10 1.774(6) .
B6 B7 1.798(7) .
N7 C22 1.337(5) .
N7 C23 1.343(5) .
C7 C8 1.356(6) .
B7 B8 1.782(6) .
B7 B11 1.785(6) .
N8 C24 1.337(5) .
N8 C28 1.342(5) .
B8 B9 1.775(7) .
B8 B11 1.790(6) .
N9 C29 1.342(5) .
N9 C33 1.344(5) .
C9 C10 1.496(5) .
B9 B11 1.782(6) .
B9 B10 1.789(6) .
N10 C35 1.336(5) .
N10 C34 1.351(4) .
C10 N14 1.353(4) .
B10 B11 1.775(6) .
N11 C36 1.336(5) .
N11 C37 1.353(4) .
N11 Ag1 2.388(3) 2_666
N14 C12 1.344(5) .
N12 C38 1.336(5) .
N12 C42 1.349(4) .
C12 C13 1.388(6) .
B12 C50 1.706(6) .
B12 B16 1.775(7) .
B12 B21 1.780(6) .
B12 B13 1.789(7) .
B12 B17 1.799(7) .
N13 C57 1.124(9) .
C13 C14 1.387(6) .
B13 C50 1.724(6) .
B13 B18 1.770(6) .
B13 B14 1.771(6) .
B13 B17 1.778(7) .
B14 C50 1.730(5) .
B14 B18 1.758(6) .
B14 B19 1.762(6) .
B14 B15 1.780(6) .
C15 C16 1.389(5) .
B15 C50 1.731(5) .
B15 B16 1.765(6) .
B15 B20 1.766(6) .
B15 B19 1.772(6) .
C16 C17 1.379(6) .
B16 C50 1.732(6) .
B16 B20 1.761(6) .
B16 B21 1.769(7) .
C17 C18 1.378(6) .
B17 B18 1.778(7) .
B17 B22 1.785(6) .
B17 B21 1.794(7) .
C18 C19 1.398(5) .
B18 B19 1.776(7) .
B18 B22 1.789(6) .
C19 C20 1.502(5) .
B19 B20 1.777(6) .
B19 B22 1.781(6) .
C20 C23 1.391(5) .
B20 B21 1.784(7) .
B20 B22 1.785(6) .
C21 C22 1.376(6) .
B21 B22 1.782(6) .
C23 C24 1.495(5) .
C24 C25 1.386(5) .
C25 C26 1.379(6) .
C26 C27 1.376(6) .
C27 C28 1.378(6) .
C29 C30 1.373(6) .
C30 C31 1.386(7) .
C31 C32 1.372(6) .
C32 C33 1.383(5) .
C33 C34 1.481(5) .
C34 C37 1.410(5) .
C35 C36 1.369(5) .
C37 C42 1.494(5) 2_666
C38 C39 1.381(5) .
C39 C40 1.371(6) .
C40 C41 1.383(6) .
C41 C42 1.388(5) .
C42 C37 1.494(5) 2_666
C43 C44 1.507(5) .
C44 C45 1.382(6) .
C44 C49 1.397(6) .
C45 C46 1.399(6) .
C46 C47 1.357(6) .
C47 C48 1.370(7) .
C48 C49 1.398(6) .
C50 C51 1.515(5) .
C51 C52 1.389(5) .
C51 C56 1.391(5) .
C52 C53 1.380(5) .
C53 C54 1.385(5) .
C54 C55 1.373(6) .
C55 C56 1.382(5) .
C57 C58 1.464(10) .
